data_4087718
loop_
_publ_author_name
'Mormul, Jaroslaw'
'Mulzer, Michael'
'Rosendahl, Tobias'
'Rominger, Frank'
'Limbach, Michael'
'Hofmann, Peter'

_publ_section_title
;
 Synthesis of Adipic Aldehyde by n-Selective Hydroformylation of
 4-Pentenal
;
_journal_issue 16
_journal_name_full Organometallics
_journal_page_first 4102
_journal_paper_doi 10.1021/acs.organomet.5b00538
_journal_volume 34
_journal_year 2015
_chemical_formula_sum 'C54 H60 O8 P2'
_chemical_formula_weight 898.96
_chemical_name_common 'L10 in manuscript'
_space_group_crystal_system triclinic
_space_group_IT_number 2
_space_group_name_Hall '-P 1'
_space_group_name_H-M_alt 'P -1'
_atom_sites_solution_hydrogens geom
_audit_creation_method SHELXL-2014
_cell_angle_alpha 67.6136(16)
_cell_angle_beta 84.779(2)
_cell_angle_gamma 81.660(2)
_cell_formula_units_Z 2
_cell_length_a 10.3454(9)
_cell_length_b 13.9408(12)
_cell_length_c 18.1284(15)
_cell_measurement_reflns_used 2864
_cell_measurement_temperature 200(2)
_cell_measurement_theta_max 23.90
_cell_measurement_theta_min 2.29
_cell_volume 2390.1(4)
_computing_cell_refinement 'Bruker SAINT'
_computing_data_collection 'Bruker APEX2'
_computing_data_reduction 'Bruker SAINT'
_computing_molecular_graphics 'Bruker SHELXTL'
_computing_publication_material 'Bruker SHELXTL'
_computing_structure_refinement 'SHELXL-2014 (Sheldrick, 2014)'
_computing_structure_solution 'SHELXS-97 (Sheldrick 2008)'
_diffrn_ambient_temperature 200(2)
_diffrn_measured_fraction_theta_full 0.970
_diffrn_measured_fraction_theta_max 0.994
_diffrn_measurement_device_type 'Bruker APEX'
_diffrn_measurement_method '\f and \w scans'
_diffrn_radiation_type MoK\a
_diffrn_radiation_wavelength 0.71073
_diffrn_reflns_av_R_equivalents 0.0426
_diffrn_reflns_av_unetI/netI 0.0887
_diffrn_reflns_Laue_measured_fraction_full 0.970
_diffrn_reflns_Laue_measured_fraction_max 0.994
_diffrn_reflns_limit_h_max 12
_diffrn_reflns_limit_h_min -12
_diffrn_reflns_limit_k_max 16
_diffrn_reflns_limit_k_min -16
_diffrn_reflns_limit_l_max 21
_diffrn_reflns_limit_l_min -21
_diffrn_reflns_number 19535
_diffrn_reflns_point_group_measured_fraction_full 0.970
_diffrn_reflns_point_group_measured_fraction_max 0.994
_diffrn_reflns_theta_full 25.242
_diffrn_reflns_theta_max 25.025
_diffrn_reflns_theta_min 1.216
_diffrn_source 'sealed tube'
_exptl_absorpt_coefficient_mu 0.145
_exptl_absorpt_correction_T_max 0.9579
_exptl_absorpt_correction_T_min 0.9035
_exptl_absorpt_correction_type multi-scan
_exptl_absorpt_process_details
;
Sheldrick, G. M. (2008). <i>SADABS</i>. University of G\"ottingen, Germany.
;
_exptl_crystal_colour colourless
_exptl_crystal_density_diffrn 1.249
_exptl_crystal_description polyhedron
_exptl_crystal_F_000 956
_exptl_crystal_size_max 0.190
_exptl_crystal_size_mid 0.150
_exptl_crystal_size_min 0.110
_refine_diff_density_max 0.451
_refine_diff_density_min -0.352
_refine_diff_density_rms 0.053
_refine_ls_extinction_method none
_refine_ls_goodness_of_fit_ref 1.052
_refine_ls_hydrogen_treatment constr
_refine_ls_matrix_type full
_refine_ls_number_parameters 607
_refine_ls_number_reflns 8403
_refine_ls_number_restraints 1
_refine_ls_restrained_S_all 1.052
_refine_ls_R_factor_all 0.1075
_refine_ls_R_factor_gt 0.0636
_refine_ls_shift/su_max 0.042
_refine_ls_shift/su_mean 0.000
_refine_ls_structure_factor_coef Fsqd
_refine_ls_weighting_details 'w=1/[\s^2^(Fo^2^)+(0.0436P)^2^+0.7794P] where P=(Fo^2^+2Fc^2^)/3'
_refine_ls_weighting_scheme calc
_refine_ls_wR_factor_gt 0.1254
_refine_ls_wR_factor_ref 0.1531
_reflns_Friedel_coverage 0.000
_reflns_number_gt 5407
_reflns_number_total 8403
_reflns_threshold_expression 'I > 2\s(I)'
_cod_data_source_file om5b00538_si_002.cif
_cod_data_source_block jam2
_cod_database_code 4087718
_shelx_space_group_comment
; 
The symmetry employed for this shelxl refinement is uniquely defined 
by the following loop, which should always be used as a source of 
symmetry information in preference to the above space-group names. 
They are only intended as comments. 
;
_shelx_estimated_absorpt_t_min 0.973
_shelx_estimated_absorpt_t_max 0.984
_shelxl_version_number 2014-3

loop_
_space_group_symop_operation_xyz
'x, y, z'
'-x, -y, -z'

loop_
_atom_site_label
_atom_site_type_symbol
_atom_site_fract_x
_atom_site_fract_y
_atom_site_fract_z
_atom_site_U_iso_or_equiv
_atom_site_adp_type
_atom_site_occupancy
_atom_site_site_symmetry_order
_atom_site_calc_flag
_atom_site_refinement_flags_posn
_atom_site_refinement_flags_adp
_atom_site_refinement_flags_occupancy
_atom_site_disorder_assembly
_atom_site_disorder_group
P1 P 0.16482(10) 0.50280(7) 0.75506(6) 0.0365(3) Uani 1 1 d . . . . .
P2 P 0.00656(11) 0.87848(8) 0.69305(6) 0.0366(4) Uani 0.948(3) 1 d D . P A 1
O2 O 0.0928(3) 0.76499(19) 0.72288(15) 0.0367(7) Uani 0.948(3) 1 d D . P A 1
O2C O 0.0581(17) 0.9589(13) 0.6398(10) 0.049(7) Uiso 0.152(8) 1 d . . . A 1
P2B P -0.009(2) 0.7760(17) 0.7444(13) 0.049(8) Uiso 0.052(3) 1 d D . P A 2
O2B O 0.091(4) 0.831(4) 0.672(2) 0.039(13) Uiso 0.052(3) 1 d D . P A 2
O1 O 0.0473(2) 0.57555(18) 0.69995(14) 0.0387(6) Uani 1 1 d . . . . .
O3 O 0.0785(2) 0.44185(17) 0.83343(13) 0.0365(6) Uani 1 1 d . . . . .
O4 O 0.1907(2) 0.41852(17) 0.71015(13) 0.0364(6) Uani 1 1 d . . . . .
O5 O -0.1231(2) 0.83569(19) 0.67837(14) 0.0396(6) Uani 1 1 d . . . . .
O6 O -0.0388(2) 0.89826(18) 0.77485(14) 0.0376(6) Uani 1 1 d . . . . .
C11 C 0.0466(3) 0.6300(3) 0.6171(2) 0.0352(8) Uani 1 1 d . . . . .
C12 C -0.0397(4) 0.6017(3) 0.5763(2) 0.0426(10) Uani 1 1 d . . . . .
C13 C -0.0504(4) 0.6588(3) 0.4950(2) 0.0500(11) Uani 1 1 d . . . . .
H13 H -0.1093 0.6410 0.4663 0.060 Uiso 1 1 calc R U . . .
C14 C 0.0216(4) 0.7406(3) 0.4545(2) 0.0503(11) Uani 1 1 d . . . . .
C15 C 0.1102(4) 0.7639(3) 0.4967(2) 0.0438(10) Uani 1 1 d . . . . .
H15 H 0.1625 0.8185 0.4690 0.053 Uiso 1 1 calc R U . . .
C16 C 0.1246(4) 0.7093(3) 0.5789(2) 0.0364(9) Uani 1 1 d . . . . .
C17 C -0.1163(4) 0.5098(3) 0.6191(3) 0.0572(12) Uani 1 1 d . . . . .
H17A H -0.1699 0.5007 0.5809 0.086 Uiso 1 1 calc R U . . .
H17B H -0.1729 0.5229 0.6614 0.086 Uiso 1 1 calc R U . . .
H17C H -0.0555 0.4463 0.6425 0.086 Uiso 1 1 calc R U . . .
C18 C 0.0081(5) 0.8008(4) 0.3657(2) 0.0741(15) Uani 1 1 d . . . . .
H18A H 0.0951 0.8062 0.3392 0.111 Uiso 1 1 calc R U . . .
H18B H -0.0369 0.8710 0.3566 0.111 Uiso 1 1 calc R U . . .
H18C H -0.0427 0.7642 0.3440 0.111 Uiso 1 1 calc R U . . .
C21 C 0.2178(4) 0.7557(3) 0.6853(2) 0.0409(9) Uani 1 1 d . . . . .
C22 C 0.3244(4) 0.7680(4) 0.7212(3) 0.0542(12) Uani 1 1 d . . . . .
C23 C 0.4477(4) 0.7579(3) 0.6859(3) 0.0529(11) Uani 1 1 d . . . . .
H23 H 0.5212 0.7669 0.7094 0.064 Uiso 1 1 calc R U . . .
C24 C 0.4666(4) 0.7355(3) 0.6183(2) 0.0429(10) Uani 1 1 d . . . . .
C25 C 0.3587(4) 0.7216(3) 0.5854(2) 0.0400(9) Uani 1 1 d . . . . .
H25 H 0.3712 0.7053 0.5387 0.048 Uiso 1 1 calc R U . . .
C26 C 0.2328(4) 0.7306(3) 0.6179(2) 0.0358(9) Uani 1 1 d . . . . .
C27 C 0.3054(5) 0.7895(5) 0.7970(3) 0.095(2) Uani 1 1 d . . . . .
H27A H 0.3908 0.7864 0.8177 0.142 Uiso 1 1 calc R U . . .
H27B H 0.2556 0.7369 0.8368 0.142 Uiso 1 1 calc R U . . .
H27C H 0.2572 0.8592 0.7860 0.142 Uiso 1 1 calc R U . . .
C28 C 0.6028(4) 0.7253(3) 0.5825(3) 0.0544(11) Uani 1 1 d . . . . .
H28A H 0.6087 0.6761 0.5552 0.082 Uiso 1 1 calc R U . . .
H28B H 0.6659 0.6995 0.6249 0.082 Uiso 1 1 calc R U . . .
H28C H 0.6222 0.7938 0.5441 0.082 Uiso 1 1 calc R U . . .
C31 C -0.0126(3) 0.3742(2) 0.83743(19) 0.0302(8) Uani 1 1 d . . . . .
C32 C -0.1449(4) 0.3957(3) 0.8596(2) 0.0331(8) Uani 1 1 d . . . . .
C33 C -0.2256(3) 0.3213(3) 0.8658(2) 0.0346(8) Uani 1 1 d . . . . .
H33 H -0.3158 0.3334 0.8793 0.042 Uiso 1 1 calc R U . . .
C34 C -0.1797(3) 0.2300(3) 0.8531(2) 0.0315(8) Uani 1 1 d . . . . .
C35 C -0.0486(3) 0.2082(3) 0.83547(19) 0.0303(8) Uani 1 1 d . . . . .
H35 H -0.0169 0.1445 0.8288 0.036 Uiso 1 1 calc R U . . .
C36 C 0.0369(3) 0.2807(3) 0.82753(19) 0.0297(8) Uani 1 1 d . . . . .
C37 C -0.2004(4) 0.4911(3) 0.8799(2) 0.0433(10) Uani 1 1 d . . . . .
O38 O -0.2725(2) 0.16496(18) 0.86146(15) 0.0410(6) Uani 1 1 d . . . . .
C38 C -0.2275(4) 0.0689(3) 0.8514(2) 0.0461(10) Uani 1 1 d . . . . .
H38A H -0.3007 0.0277 0.8610 0.069 Uiso 1 1 calc R U . . .
H38B H -0.1595 0.0296 0.8896 0.069 Uiso 1 1 calc R U . . .
H38C H -0.1913 0.0835 0.7969 0.069 Uiso 1 1 calc R U . . .
C41 C 0.2541(3) 0.3197(3) 0.75450(19) 0.0312(8) Uani 1 1 d . . . . .
C42 C 0.3851(3) 0.2889(3) 0.7367(2) 0.0342(8) Uani 1 1 d . . . . .
C43 C 0.4379(3) 0.1902(3) 0.7849(2) 0.0368(9) Uani 1 1 d . . . . .
H43 H 0.5267 0.1672 0.7754 0.044 Uiso 1 1 calc R U . . .
C44 C 0.3658(4) 0.1229(3) 0.8468(2) 0.0369(9) Uani 1 1 d . . . . .
C45 C 0.2358(3) 0.1521(3) 0.8603(2) 0.0326(8) Uani 1 1 d . . . . .
H45 H 0.1856 0.1051 0.9008 0.039 Uiso 1 1 calc R U . . .
C46 C 0.1784(3) 0.2518(3) 0.81368(19) 0.0291(8) Uani 1 1 d . . . . .
C47 C 0.4673(4) 0.3592(3) 0.6675(2) 0.0471(10) Uani 1 1 d . . . . .
O48 O 0.4332(2) 0.02842(19) 0.88928(15) 0.0476(7) Uani 1 1 d . . . . .
C48 C 0.3692(4) -0.0386(3) 0.9578(3) 0.0619(13) Uani 1 1 d . . . . .
H48A H 0.4303 -0.1000 0.9858 0.093 Uiso 1 1 calc R U . . .
H48B H 0.2944 -0.0609 0.9417 0.093 Uiso 1 1 calc R U . . .
H48C H 0.3383 -0.0012 0.9934 0.093 Uiso 1 1 calc R U . . .
C51 C -0.2401(4) 0.9032(3) 0.6699(2) 0.0349(8) Uani 1 1 d . . . . .
C52 C -0.2852(4) 0.9597(3) 0.5934(2) 0.0411(9) Uani 1 1 d . . . . .
C53 C -0.4084(4) 1.0156(3) 0.5880(2) 0.0475(10) Uani 1 1 d . . . . .
H53 H -0.4421 1.0540 0.5366 0.057 Uiso 1 1 calc R U . . .
C54 C -0.4847(4) 1.0181(3) 0.6542(2) 0.0465(10) Uani 1 1 d . . . . .
C55 C -0.4320(4) 0.9650(3) 0.7292(2) 0.0388(9) Uani 1 1 d . . . . .
H55 H -0.4811 0.9687 0.7751 0.047 Uiso 1 1 calc R U . . .
C56 C -0.3092(3) 0.9067(3) 0.7382(2) 0.0319(8) Uani 1 1 d . . . . .
C57 C -0.2030(4) 0.9585(4) 0.5209(2) 0.0597(12) Uani 1 1 d . . . . .
H57A H -0.2511 1.0007 0.4727 0.090 Uiso 1 1 calc R U . . .
H57B H -0.1828 0.8864 0.5234 0.090 Uiso 1 1 calc R U . . .
H57C H -0.1215 0.9874 0.5192 0.090 Uiso 1 1 calc R U . . .
C58 C -0.6229(4) 1.0737(4) 0.6474(3) 0.0667(14) Uani 1 1 d . . . . .
H58A H -0.6473 1.0908 0.6948 0.100 Uiso 1 1 calc R U . . .
H58B H -0.6832 1.0281 0.6432 0.100 Uiso 1 1 calc R U . . .
H58C H -0.6275 1.1381 0.5997 0.100 Uiso 1 1 calc R U . . .
C61 C -0.1284(3) 0.8476(3) 0.8356(2) 0.0317(8) Uani 1 1 d . . . . .
C62 C -0.0846(4) 0.8054(3) 0.9139(2) 0.0386(9) Uani 1 1 d . . . . .
C63 C -0.1727(4) 0.7603(3) 0.9749(2) 0.0412(10) Uani 1 1 d . . . . .
H63 H -0.1441 0.7306 1.0281 0.049 Uiso 1 1 calc R U . . .
C64 C -0.3013(4) 0.7565(3) 0.9616(2) 0.0374(9) Uani 1 1 d . . . . .
C65 C -0.3417(4) 0.8033(3) 0.8839(2) 0.0366(9) Uani 1 1 d . . . . .
H65 H -0.4304 0.8035 0.8739 0.044 Uiso 1 1 calc R U . . .
C66 C -0.2574(3) 0.8505(3) 0.8192(2) 0.0310(8) Uani 1 1 d . . . . .
C67 C 0.0511(4) 0.8155(4) 0.9318(2) 0.0680(14) Uani 1 1 d . . . . .
H67A H 0.0525 0.8096 0.9874 0.102 Uiso 1 1 calc R U . . .
H67B H 0.0761 0.8837 0.8961 0.102 Uiso 1 1 calc R U . . .
H67C H 0.1130 0.7599 0.9236 0.102 Uiso 1 1 calc R U . . .
C68 C -0.3928(4) 0.7024(3) 1.0302(2) 0.0534(11) Uani 1 1 d . . . . .
H68A H -0.4782 0.7049 1.0096 0.080 Uiso 1 1 calc R U . . .
H68B H -0.4032 0.7378 1.0682 0.080 Uiso 1 1 calc R U . . .
H68C H -0.3563 0.6294 1.0571 0.080 Uiso 1 1 calc R U . . .
C371 C -0.1172(6) 0.5074(6) 0.9354(5) 0.170(4) Uani 1 1 d . . . . .
H37A H -0.1670 0.5542 0.9595 0.255 Uiso 1 1 calc R U . . .
H37B H -0.0400 0.5387 0.9060 0.255 Uiso 1 1 calc R U . . .
H37C H -0.0897 0.4400 0.9774 0.255 Uiso 1 1 calc R U . . .
C372 C -0.2209(7) 0.5863(4) 0.8057(3) 0.119(3) Uani 1 1 d . . . . .
H37D H -0.2646 0.6447 0.8196 0.179 Uiso 1 1 calc R U . . .
H37E H -0.2754 0.5727 0.7701 0.179 Uiso 1 1 calc R U . . .
H37F H -0.1362 0.6038 0.7788 0.179 Uiso 1 1 calc R U . . .
C373 C -0.3337(6) 0.4776(4) 0.9218(4) 0.110(2) Uani 1 1 d . . . . .
H37G H -0.3646 0.5380 0.9365 0.166 Uiso 1 1 calc R U . . .
H37H H -0.3276 0.4139 0.9700 0.166 Uiso 1 1 calc R U . . .
H37I H -0.3953 0.4723 0.8859 0.166 Uiso 1 1 calc R U . . .
C471 C 0.5974(4) 0.2988(3) 0.6528(3) 0.0607(13) Uani 1 1 d . . . . .
H47A H 0.6430 0.3435 0.6050 0.091 Uiso 1 1 calc R U . . .
H47B H 0.5800 0.2362 0.6450 0.091 Uiso 1 1 calc R U . . .
H47C H 0.6522 0.2784 0.6990 0.091 Uiso 1 1 calc R U . . .
C472 C 0.5001(4) 0.4503(3) 0.6867(3) 0.0678(14) Uani 1 1 d . . . . .
H47D H 0.5537 0.4937 0.6427 0.102 Uiso 1 1 calc R U . . .
H47E H 0.5486 0.4231 0.7360 0.102 Uiso 1 1 calc R U . . .
H47F H 0.4190 0.4924 0.6938 0.102 Uiso 1 1 calc R U . . .
C473 C 0.3907(4) 0.3991(4) 0.5898(2) 0.0667(14) Uani 1 1 d . . . . .
H47G H 0.4462 0.4380 0.5446 0.100 Uiso 1 1 calc R U . . .
H47H H 0.3121 0.4451 0.5948 0.100 Uiso 1 1 calc R U . . .
H47I H 0.3654 0.3395 0.5808 0.100 Uiso 1 1 calc R U . . .

loop_
_atom_site_aniso_label
_atom_site_aniso_U_11
_atom_site_aniso_U_22
_atom_site_aniso_U_33
_atom_site_aniso_U_23
_atom_site_aniso_U_13
_atom_site_aniso_U_12
P1 0.0391(6) 0.0307(5) 0.0376(6) -0.0080(5) -0.0039(4) -0.0093(4)
P2 0.0425(7) 0.0352(6) 0.0350(6) -0.0149(5) -0.0009(5) -0.0087(5)
O2 0.0368(18) 0.0355(15) 0.0381(16) -0.0145(13) 0.0061(13) -0.0073(12)
O1 0.0357(15) 0.0375(14) 0.0358(15) -0.0058(12) -0.0032(11) -0.0034(11)
O3 0.0445(16) 0.0321(14) 0.0347(14) -0.0114(12) 0.0008(11) -0.0145(12)
O4 0.0433(15) 0.0287(13) 0.0323(14) -0.0061(11) 0.0002(11) -0.0045(11)
O5 0.0400(15) 0.0479(16) 0.0398(15) -0.0253(13) -0.0040(12) -0.0063(12)
O6 0.0424(15) 0.0440(15) 0.0327(14) -0.0199(12) 0.0017(11) -0.0108(12)
C11 0.038(2) 0.032(2) 0.037(2) -0.0145(17) -0.0044(17) -0.0008(16)
C12 0.033(2) 0.050(2) 0.052(3) -0.028(2) -0.0039(18) -0.0009(18)
C13 0.043(2) 0.064(3) 0.050(3) -0.029(2) -0.011(2) -0.001(2)
C14 0.055(3) 0.059(3) 0.032(2) -0.017(2) -0.0079(19) 0.011(2)
C15 0.051(3) 0.044(2) 0.033(2) -0.0132(19) -0.0002(18) 0.0001(19)
C16 0.041(2) 0.035(2) 0.032(2) -0.0115(17) -0.0017(16) -0.0024(17)
C17 0.046(3) 0.060(3) 0.077(3) -0.034(3) -0.008(2) -0.013(2)
C18 0.090(4) 0.086(4) 0.037(3) -0.015(3) -0.014(2) 0.004(3)
C21 0.037(2) 0.043(2) 0.044(2) -0.0175(19) 0.0048(18) -0.0096(18)
C22 0.048(3) 0.078(3) 0.055(3) -0.042(3) 0.010(2) -0.025(2)
C23 0.039(2) 0.064(3) 0.065(3) -0.032(2) 0.008(2) -0.019(2)
C24 0.038(2) 0.037(2) 0.048(2) -0.0108(19) 0.0081(19) -0.0063(17)
C25 0.042(2) 0.039(2) 0.034(2) -0.0082(18) 0.0053(17) -0.0095(18)
C26 0.040(2) 0.033(2) 0.032(2) -0.0102(17) -0.0001(17) -0.0059(17)
C27 0.059(3) 0.180(6) 0.092(4) -0.097(4) 0.015(3) -0.043(4)
C28 0.043(3) 0.049(3) 0.070(3) -0.022(2) 0.010(2) -0.009(2)
C31 0.037(2) 0.0243(18) 0.0297(19) -0.0084(15) 0.0003(15) -0.0104(15)
C32 0.042(2) 0.030(2) 0.0285(19) -0.0139(16) -0.0013(16) -0.0012(16)
C33 0.033(2) 0.033(2) 0.040(2) -0.0165(18) -0.0027(16) 0.0004(16)
C34 0.034(2) 0.0283(19) 0.0315(19) -0.0098(16) -0.0035(16) -0.0058(16)
C35 0.034(2) 0.0264(18) 0.0298(19) -0.0100(16) -0.0011(15) -0.0036(15)
C36 0.032(2) 0.0289(19) 0.0256(18) -0.0077(15) -0.0003(15) -0.0025(15)
C37 0.048(2) 0.031(2) 0.059(3) -0.027(2) 0.002(2) -0.0025(18)
O38 0.0344(15) 0.0366(14) 0.0583(17) -0.0231(13) 0.0021(12) -0.0110(11)
C38 0.047(2) 0.037(2) 0.064(3) -0.029(2) 0.008(2) -0.0125(18)
C41 0.037(2) 0.0265(19) 0.0282(19) -0.0075(16) -0.0023(16) -0.0054(16)
C42 0.033(2) 0.036(2) 0.033(2) -0.0114(17) 0.0058(16) -0.0098(16)
C43 0.031(2) 0.039(2) 0.041(2) -0.0171(19) -0.0001(17) -0.0032(17)
C44 0.040(2) 0.032(2) 0.033(2) -0.0087(17) -0.0001(17) 0.0004(17)
C45 0.035(2) 0.0309(19) 0.031(2) -0.0110(16) 0.0049(16) -0.0060(16)
C46 0.0299(19) 0.0300(19) 0.0282(19) -0.0117(16) -0.0022(15) -0.0030(15)
C47 0.041(2) 0.043(2) 0.049(3) -0.008(2) 0.0064(19) -0.0116(19)
O48 0.0441(16) 0.0366(15) 0.0441(16) -0.0007(13) 0.0046(13) 0.0071(12)
C48 0.056(3) 0.043(3) 0.060(3) 0.005(2) 0.008(2) 0.002(2)
C51 0.040(2) 0.038(2) 0.033(2) -0.0164(17) -0.0066(17) -0.0084(17)
C52 0.053(3) 0.043(2) 0.032(2) -0.0154(19) -0.0037(18) -0.018(2)
C53 0.064(3) 0.045(2) 0.033(2) -0.0088(19) -0.017(2) -0.011(2)
C54 0.055(3) 0.041(2) 0.045(2) -0.017(2) -0.020(2) 0.004(2)
C55 0.042(2) 0.040(2) 0.039(2) -0.0195(19) -0.0098(18) -0.0022(18)
C56 0.040(2) 0.0288(19) 0.0304(19) -0.0135(16) -0.0068(16) -0.0063(16)
C57 0.072(3) 0.080(3) 0.031(2) -0.020(2) 0.004(2) -0.029(3)
C58 0.068(3) 0.068(3) 0.067(3) -0.029(3) -0.039(3) 0.018(2)
C61 0.037(2) 0.0300(19) 0.033(2) -0.0174(17) -0.0015(16) -0.0019(16)
C62 0.041(2) 0.044(2) 0.035(2) -0.0211(19) -0.0099(17) 0.0061(18)
C63 0.054(3) 0.043(2) 0.025(2) -0.0131(18) -0.0045(18) 0.0039(19)
C64 0.052(3) 0.029(2) 0.031(2) -0.0118(17) 0.0020(18) -0.0032(17)
C65 0.044(2) 0.032(2) 0.039(2) -0.0171(18) -0.0042(18) -0.0057(17)
C66 0.043(2) 0.0261(18) 0.0299(19) -0.0165(16) -0.0055(16) -0.0022(16)
C67 0.046(3) 0.117(4) 0.042(3) -0.032(3) -0.011(2) 0.001(3)
C68 0.072(3) 0.042(2) 0.043(2) -0.011(2) 0.005(2) -0.014(2)
C371 0.103(5) 0.239(9) 0.291(10) -0.249(9) -0.085(6) 0.062(5)
C372 0.182(7) 0.039(3) 0.100(5) -0.013(3) 0.046(4) 0.033(4)
C373 0.112(5) 0.076(4) 0.171(6) -0.089(4) 0.082(5) -0.031(3)
C471 0.044(3) 0.060(3) 0.066(3) -0.015(2) 0.022(2) -0.009(2)
C472 0.051(3) 0.049(3) 0.101(4) -0.024(3) 0.015(3) -0.022(2)
C473 0.063(3) 0.078(3) 0.036(2) 0.003(2) 0.011(2) -0.016(3)

loop_
_atom_type_symbol
_atom_type_description
_atom_type_scat_dispersion_real
_atom_type_scat_dispersion_imag
_atom_type_scat_source
C C 0.0033 0.0016 'International Tables Vol C Tables 4.2.6.8 and 6.1.1.4'
H H 0.0000 0.0000 'International Tables Vol C Tables 4.2.6.8 and 6.1.1.4'
O O 0.0106 0.0060 'International Tables Vol C Tables 4.2.6.8 and 6.1.1.4'
P P 0.1023 0.0942 'International Tables Vol C Tables 4.2.6.8 and 6.1.1.4'

loop_
_geom_angle_atom_site_label_1
_geom_angle_atom_site_label_2
_geom_angle_atom_site_label_3
_geom_angle
O1 P1 O3 98.41(13)
O1 P1 O4 95.60(13)
O3 P1 O4 101.93(12)
O2C P2 O2 119.2(8)
O2C P2 O6 111.5(8)
O2 P2 O6 104.29(14)
O2C P2 O5 123.5(8)
O2 P2 O5 94.72(14)
O6 P2 O5 100.39(13)
C21 O2 P2 117.8(2)
O2B P2B O5 85(2)
O2B P2B O6 92(2)
O5 P2B O6 87.1(10)
C21 O2B P2B 106(3)
C11 O1 P1 129.6(2)
C31 O3 P1 125.6(2)
C41 O4 P1 116.0(2)
C51 O5 P2 116.3(2)
C51 O5 P2B 139.3(8)
C61 O6 P2 128.7(2)
C61 O6 P2B 89.5(7)
C16 C11 C12 122.4(4)
C16 C11 O1 121.6(3)
C12 C11 O1 115.9(3)
C13 C12 C11 117.8(4)
C13 C12 C17 121.2(4)
C11 C12 C17 121.0(4)
C14 C13 C12 122.1(4)
C14 C13 H13 118.9
C12 C13 H13 118.9
C13 C14 C15 118.3(4)
C13 C14 C18 120.8(4)
C15 C14 C18 120.8(4)
C14 C15 C16 121.9(4)
C14 C15 H15 119.0
C16 C15 H15 119.0
C11 C16 C15 117.3(3)
C11 C16 C26 123.7(3)
C15 C16 C26 118.5(3)
C12 C17 H17A 109.5
C12 C17 H17B 109.5
H17A C17 H17B 109.5
C12 C17 H17C 109.5
H17A C17 H17C 109.5
H17B C17 H17C 109.5
C14 C18 H18A 109.5
C14 C18 H18B 109.5
H18A C18 H18B 109.5
C14 C18 H18C 109.5
H18A C18 H18C 109.5
H18B C18 H18C 109.5
C26 C21 C22 121.8(4)
C26 C21 O2 120.9(3)
C22 C21 O2 117.3(3)
C26 C21 O2B 103.3(17)
C22 C21 O2B 122.8(18)
C23 C22 C21 118.1(4)
C23 C22 C27 121.5(4)
C21 C22 C27 120.4(4)
C24 C23 C22 122.0(4)
C24 C23 H23 119.0
C22 C23 H23 119.0
C23 C24 C25 118.2(4)
C23 C24 C28 119.7(4)
C25 C24 C28 122.0(4)
C24 C25 C26 122.5(4)
C24 C25 H25 118.7
C26 C25 H25 118.7
C21 C26 C25 117.3(3)
C21 C26 C16 125.1(3)
C25 C26 C16 117.5(3)
C22 C27 H27A 109.5
C22 C27 H27B 109.5
H27A C27 H27B 109.5
C22 C27 H27C 109.5
H27A C27 H27C 109.5
H27B C27 H27C 109.5
C24 C28 H28A 109.5
C24 C28 H28B 109.5
H28A C28 H28B 109.5
C24 C28 H28C 109.5
H28A C28 H28C 109.5
H28B C28 H28C 109.5
C36 C31 O3 116.9(3)
C36 C31 C32 122.5(3)
O3 C31 C32 120.3(3)
C33 C32 C31 115.8(3)
C33 C32 C37 119.7(3)
C31 C32 C37 124.4(3)
C34 C33 C32 122.6(3)
C34 C33 H33 118.7
C32 C33 H33 118.7
O38 C34 C35 124.3(3)
O38 C34 C33 115.2(3)
C35 C34 C33 120.5(3)
C34 C35 C36 119.5(3)
C34 C35 H35 120.3
C36 C35 H35 120.3
C35 C36 C31 119.0(3)
C35 C36 C46 118.0(3)
C31 C36 C46 122.8(3)
C371 C37 C372 111.5(5)
C371 C37 C373 105.7(5)
C372 C37 C373 105.5(4)
C371 C37 C32 111.8(4)
C372 C37 C32 110.7(4)
C373 C37 C32 111.4(3)
C34 O38 C38 116.5(3)
O38 C38 H38A 109.5
O38 C38 H38B 109.5
H38A C38 H38B 109.5
O38 C38 H38C 109.5
H38A C38 H38C 109.5
H38B C38 H38C 109.5
C46 C41 O4 116.5(3)
C46 C41 C42 122.0(3)
O4 C41 C42 121.4(3)
C43 C42 C41 116.4(3)
C43 C42 C47 120.6(3)
C41 C42 C47 123.0(3)
C42 C43 C44 122.4(3)
C42 C43 H43 118.8
C44 C43 H43 118.8
O48 C44 C45 124.6(3)
O48 C44 C43 115.0(3)
C45 C44 C43 120.3(3)
C44 C45 C46 119.3(3)
C44 C45 H45 120.4
C46 C45 H45 120.4
C41 C46 C45 119.4(3)
C41 C46 C36 122.2(3)
C45 C46 C36 118.4(3)
C472 C47 C42 110.3(3)
C472 C47 C471 107.4(3)
C42 C47 C471 111.6(3)
C472 C47 C473 111.0(4)
C42 C47 C473 109.2(3)
C471 C47 C473 107.4(4)
C44 O48 C48 117.4(3)
O48 C48 H48A 109.5
O48 C48 H48B 109.5
H48A C48 H48B 109.5
O48 C48 H48C 109.5
H48A C48 H48C 109.5
H48B C48 H48C 109.5
C56 C51 C52 122.9(3)
C56 C51 O5 118.5(3)
C52 C51 O5 118.5(3)
C53 C52 C51 116.8(3)
C53 C52 C57 122.4(4)
C51 C52 C57 120.9(4)
C54 C53 C52 122.9(4)
C54 C53 H53 118.5
C52 C53 H53 118.5
C53 C54 C55 118.0(4)
C53 C54 C58 122.1(4)
C55 C54 C58 119.9(4)
C56 C55 C54 121.5(4)
C56 C55 H55 119.2
C54 C55 H55 119.2
C51 C56 C55 117.7(3)
C51 C56 C66 122.5(3)
C55 C56 C66 119.8(3)
C52 C57 H57A 109.5
C52 C57 H57B 109.5
H57A C57 H57B 109.5
C52 C57 H57C 109.5
H57A C57 H57C 109.5
H57B C57 H57C 109.5
C54 C58 H58A 109.5
C54 C58 H58B 109.5
H58A C58 H58B 109.5
C54 C58 H58C 109.5
H58A C58 H58C 109.5
H58B C58 H58C 109.5
C66 C61 C62 121.9(3)
C66 C61 O6 120.9(3)
C62 C61 O6 116.7(3)
C63 C62 C61 117.8(3)
C63 C62 C67 120.6(3)
C61 C62 C67 121.4(4)
C62 C63 C64 122.6(3)
C62 C63 H63 118.7
C64 C63 H63 118.7
C65 C64 C63 117.6(3)
C65 C64 C68 121.8(4)
C63 C64 C68 120.6(3)
C64 C65 C66 122.7(3)
C64 C65 H65 118.7
C66 C65 H65 118.7
C61 C66 C65 117.2(3)
C61 C66 C56 122.7(3)
C65 C66 C56 120.0(3)
C62 C67 H67A 109.5
C62 C67 H67B 109.5
H67A C67 H67B 109.5
C62 C67 H67C 109.5
H67A C67 H67C 109.5
H67B C67 H67C 109.5
C64 C68 H68A 109.5
C64 C68 H68B 109.5
H68A C68 H68B 109.5
C64 C68 H68C 109.5
H68A C68 H68C 109.5
H68B C68 H68C 109.5
C37 C371 H37A 109.5
C37 C371 H37B 109.5
H37A C371 H37B 109.5
C37 C371 H37C 109.5
H37A C371 H37C 109.5
H37B C371 H37C 109.5
C37 C372 H37D 109.5
C37 C372 H37E 109.5
H37D C372 H37E 109.5
C37 C372 H37F 109.5
H37D C372 H37F 109.5
H37E C372 H37F 109.5
C37 C373 H37G 109.5
C37 C373 H37H 109.5
H37G C373 H37H 109.5
C37 C373 H37I 109.5
H37G C373 H37I 109.5
H37H C373 H37I 109.5
C47 C471 H47A 109.5
C47 C471 H47B 109.5
H47A C471 H47B 109.5
C47 C471 H47C 109.5
H47A C471 H47C 109.5
H47B C471 H47C 109.5
C47 C472 H47D 109.5
C47 C472 H47E 109.5
H47D C472 H47E 109.5
C47 C472 H47F 109.5
H47D C472 H47F 109.5
H47E C472 H47F 109.5
C47 C473 H47G 109.5
C47 C473 H47H 109.5
H47G C473 H47H 109.5
C47 C473 H47I 109.5
H47G C473 H47I 109.5
H47H C473 H47I 109.5

loop_
_geom_bond_atom_site_label_1
_geom_bond_atom_site_label_2
_geom_bond_distance
P1 O1 1.612(2)
P1 O3 1.615(2)
P1 O4 1.647(2)
P2 O2C 1.315(17)
P2 O2 1.618(3)
P2 O6 1.626(2)
P2 O5 1.626(3)
O2 C21 1.418(4)
P2B O2B 1.618(19)
P2B O5 1.65(2)
P2B O6 1.96(2)
O2B C21 1.53(5)
O1 C11 1.401(4)
O3 C31 1.406(4)
O4 C41 1.402(4)
O5 C51 1.403(4)
O6 C61 1.407(4)
C11 C16 1.388(5)
C11 C12 1.393(5)
C12 C13 1.389(5)
C12 C17 1.516(5)
C13 C14 1.379(6)
C13 H13 0.9500
C14 C15 1.391(5)
C14 C18 1.514(5)
C15 C16 1.401(5)
C15 H15 0.9500
C16 C26 1.499(5)
C17 H17A 0.9800
C17 H17B 0.9800
C17 H17C 0.9800
C18 H18A 0.9800
C18 H18B 0.9800
C18 H18C 0.9800
C21 C26 1.383(5)
C21 C22 1.393(5)
C22 C23 1.387(5)
C22 C27 1.505(5)
C23 C24 1.368(5)
C23 H23 0.9500
C24 C25 1.382(5)
C24 C28 1.507(5)
C25 C26 1.390(5)
C25 H25 0.9500
C27 H27A 0.9800
C27 H27B 0.9800
C27 H27C 0.9800
C28 H28A 0.9800
C28 H28B 0.9800
C28 H28C 0.9800
C31 C36 1.400(4)
C31 C32 1.413(5)
C32 C33 1.390(5)
C32 C37 1.532(5)
C33 C34 1.388(4)
C33 H33 0.9500
C34 O38 1.375(4)
C34 C35 1.382(5)
C35 C36 1.396(4)
C35 H35 0.9500
C36 C46 1.485(5)
C37 C371 1.480(6)
C37 C372 1.492(6)
C37 C373 1.513(6)
O38 C38 1.425(4)
C38 H38A 0.9800
C38 H38B 0.9800
C38 H38C 0.9800
C41 C46 1.396(4)
C41 C42 1.408(5)
C42 C43 1.381(5)
C42 C47 1.538(5)
C43 C44 1.394(5)
C43 H43 0.9500
C44 O48 1.369(4)
C44 C45 1.375(5)
C45 C46 1.399(4)
C45 H45 0.9500
C47 C472 1.527(6)
C47 C471 1.539(5)
C47 C473 1.550(6)
O48 C48 1.414(4)
C48 H48A 0.9800
C48 H48B 0.9800
C48 H48C 0.9800
C51 C56 1.386(5)
C51 C52 1.393(5)
C52 C53 1.386(5)
C52 C57 1.504(5)
C53 C54 1.384(5)
C53 H53 0.9500
C54 C55 1.394(5)
C54 C58 1.516(5)
C55 C56 1.393(5)
C55 H55 0.9500
C56 C66 1.484(4)
C57 H57A 0.9800
C57 H57B 0.9800
C57 H57C 0.9800
C58 H58A 0.9800
C58 H58B 0.9800
C58 H58C 0.9800
C61 C66 1.385(5)
C61 C62 1.403(5)
C62 C63 1.380(5)
C62 C67 1.507(5)
C63 C64 1.385(5)
C63 H63 0.9500
C64 C65 1.384(5)
C64 C68 1.513(5)
C65 C66 1.400(5)
C65 H65 0.9500
C67 H67A 0.9800
C67 H67B 0.9800
C67 H67C 0.9800
C68 H68A 0.9800
C68 H68B 0.9800
C68 H68C 0.9800
C371 H37A 0.9800
C371 H37B 0.9800
C371 H37C 0.9800
C372 H37D 0.9800
C372 H37E 0.9800
C372 H37F 0.9800
C373 H37G 0.9800
C373 H37H 0.9800
C373 H37I 0.9800
C471 H47A 0.9800
C471 H47B 0.9800
C471 H47C 0.9800
C472 H47D 0.9800
C472 H47E 0.9800
C472 H47F 0.9800
C473 H47G 0.9800
C473 H47H 0.9800
C473 H47I 0.9800

loop_
_geom_torsion_atom_site_label_1
_geom_torsion_atom_site_label_2
_geom_torsion_atom_site_label_3
_geom_torsion_atom_site_label_4
_geom_torsion
O2C_a P2_a O2_a C21 -4.8(9)
O6 P2 O2 C21 -129.9(3)
O5 P2 O2 C21 128.1(3)
O5 P2B O2B C21 -148(3)
O6 P2B O2B C21 125(2)
O3 P1 O1 C11 -162.2(3)
O4 P1 O1 C11 -59.2(3)
O1 P1 O3 C31 63.9(3)
O4 P1 O3 C31 -33.7(3)
O1 P1 O4 C41 -158.2(2)
O3 P1 O4 C41 -58.4(2)
O2C P2 O5 C51 -65.4(9)
O2 P2 O5 C51 164.7(2)
O6 P2 O5 C51 59.2(2)
O2C P2 O5 P2B 161.1(14)
O2 P2 O5 P2B 31.2(10)
O6 P2 O5 P2B -74.3(10)
O2B P2B O5 C51 -127(2)
O6 P2B O5 C51 -33.9(15)
O2B P2B O5 P2 -40.7(18)
O6 P2B O5 P2 51.8(5)
O2C P2 O6 C61 160.3(8)
O2 P2 O6 C61 -69.9(3)
O5 P2 O6 C61 27.8(3)
O2C P2 O6 P2B -164.8(13)
O2 P2 O6 P2B -34.9(10)
O5 P2 O6 P2B 62.7(10)
P1 O1 C11 C16 -62.5(4)
P1 O1 C11 C12 119.4(3)
C16 C11 C12 C13 -2.6(6)
O1 C11 C12 C13 175.4(3)
C16 C11 C12 C17 175.7(3)
O1 C11 C12 C17 -6.3(5)
C11 C12 C13 C14 0.5(6)
C17 C12 C13 C14 -177.8(4)
C12 C13 C14 C15 1.9(6)
C12 C13 C14 C18 179.7(4)
C13 C14 C15 C16 -2.2(6)
C18 C14 C15 C16 -180.0(4)
C12 C11 C16 C15 2.3(5)
O1 C11 C16 C15 -175.6(3)
C12 C11 C16 C26 -170.0(3)
O1 C11 C16 C26 12.1(5)
C14 C15 C16 C11 0.2(6)
C14 C15 C16 C26 172.9(3)
P2 O2 C21 C26 -89.6(4)
P2 O2 C21 C22 93.3(4)
P2 O2 C21 O2B -16(3)
P2B O2B C21 C26 119(2)
P2B O2B C21 C22 -98(2)
P2B O2B C21 O2 -3.4(9)
C26 C21 C22 C23 2.1(6)
O2 C21 C22 C23 179.2(4)
O2B C21 C22 C23 -134.0(14)
C26 C21 C22 C27 -176.6(4)
O2 C21 C22 C27 0.5(6)
O2B C21 C22 C27 47.2(15)
C21 C22 C23 C24 -0.7(7)
C27 C22 C23 C24 178.1(4)
C22 C23 C24 C25 -0.7(6)
C22 C23 C24 C28 -180.0(4)
C23 C24 C25 C26 0.6(6)
C28 C24 C25 C26 179.9(3)
C22 C21 C26 C25 -2.2(6)
O2 C21 C26 C25 -179.2(3)
O2B C21 C26 C25 141.0(14)
C22 C21 C26 C16 175.9(4)
O2 C21 C26 C16 -1.1(6)
O2B C21 C26 C16 -40.9(15)
C24 C25 C26 C21 0.8(6)
C24 C25 C26 C16 -177.4(3)
C11 C16 C26 C21 -59.5(5)
C15 C16 C26 C21 128.2(4)
C11 C16 C26 C25 118.5(4)
C15 C16 C26 C25 -53.7(5)
P1 O3 C31 C36 66.2(4)
P1 O3 C31 C32 -120.8(3)
C36 C31 C32 C33 -4.2(5)
O3 C31 C32 C33 -176.8(3)
C36 C31 C32 C37 173.1(3)
O3 C31 C32 C37 0.5(5)
C31 C32 C33 C34 1.5(5)
C37 C32 C33 C34 -175.9(3)
C32 C33 C34 O38 -179.8(3)
C32 C33 C34 C35 1.7(5)
O38 C34 C35 C36 179.3(3)
C33 C34 C35 C36 -2.3(5)
C34 C35 C36 C31 -0.2(5)
C34 C35 C36 C46 176.1(3)
O3 C31 C36 C35 176.4(3)
C32 C31 C36 C35 3.6(5)
O3 C31 C36 C46 0.2(5)
C32 C31 C36 C46 -172.6(3)
C33 C32 C37 C371 130.3(5)
C31 C32 C37 C371 -46.8(6)
C33 C32 C37 C372 -104.8(5)
C31 C32 C37 C372 78.1(5)
C33 C32 C37 C373 12.3(6)
C31 C32 C37 C373 -164.9(4)
C35 C34 O38 C38 0.5(5)
C33 C34 O38 C38 -178.0(3)
P1 O4 C41 C46 76.7(3)
P1 O4 C41 C42 -107.1(3)
C46 C41 C42 C43 -4.6(5)
O4 C41 C42 C43 179.4(3)
C46 C41 C42 C47 175.1(3)
O4 C41 C42 C47 -0.9(5)
C41 C42 C43 C44 1.5(5)
C47 C42 C43 C44 -178.3(3)
C42 C43 C44 O48 -179.3(3)
C42 C43 C44 C45 2.3(6)
O48 C44 C45 C46 178.8(3)
C43 C44 C45 C46 -3.0(5)
O4 C41 C46 C45 -179.8(3)
C42 C41 C46 C45 4.0(5)
O4 C41 C46 C36 2.0(5)
C42 C41 C46 C36 -174.1(3)
C44 C45 C46 C41 0.0(5)
C44 C45 C46 C36 178.2(3)
C35 C36 C46 C41 132.9(3)
C31 C36 C46 C41 -50.9(5)
C35 C36 C46 C45 -45.3(4)
C31 C36 C46 C45 131.0(3)
C43 C42 C47 C472 -109.5(4)
C41 C42 C47 C472 70.8(5)
C43 C42 C47 C471 9.8(5)
C41 C42 C47 C471 -169.9(4)
C43 C42 C47 C473 128.3(4)
C41 C42 C47 C473 -51.4(5)
C45 C44 O48 C48 -8.1(5)
C43 C44 O48 C48 173.6(4)
P2 O5 C51 C56 -82.1(3)
P2B O5 C51 C56 -22.7(13)
P2 O5 C51 C52 101.3(3)
P2B O5 C51 C52 160.6(12)
C56 C51 C52 C53 -4.1(5)
O5 C51 C52 C53 172.4(3)
C56 C51 C52 C57 176.3(3)
O5 C51 C52 C57 -7.2(5)
C51 C52 C53 C54 0.9(6)
C57 C52 C53 C54 -179.5(4)
C52 C53 C54 C55 2.6(6)
C52 C53 C54 C58 -175.7(4)
C53 C54 C55 C56 -3.1(6)
C58 C54 C55 C56 175.2(4)
C52 C51 C56 C55 3.6(5)
O5 C51 C56 C55 -172.9(3)
C52 C51 C56 C66 -176.8(3)
O5 C51 C56 C66 6.7(5)
C54 C55 C56 C51 0.2(5)
C54 C55 C56 C66 -179.5(3)
P2 O6 C61 C66 -60.0(4)
P2B O6 C61 C66 -83.8(7)
P2 O6 C61 C62 127.3(3)
P2B O6 C61 C62 103.5(7)
C66 C61 C62 C63 4.0(5)
O6 C61 C62 C63 176.7(3)
C66 C61 C62 C67 -171.8(4)
O6 C61 C62 C67 0.9(5)
C61 C62 C63 C64 -0.8(5)
C67 C62 C63 C64 175.0(4)
C62 C63 C64 C65 -2.1(5)
C62 C63 C64 C68 177.6(3)
C63 C64 C65 C66 2.0(5)
C68 C64 C65 C66 -177.7(3)
C62 C61 C66 C65 -4.0(5)
O6 C61 C66 C65 -176.4(3)
C62 C61 C66 C56 172.0(3)
O6 C61 C66 C56 -0.4(5)
C64 C65 C66 C61 0.9(5)
C64 C65 C66 C56 -175.2(3)
C51 C56 C66 C61 41.9(5)
C55 C56 C66 C61 -138.5(3)
C51 C56 C66 C65 -142.2(3)
C55 C56 C66 C65 37.4(5)
